data_4071925
loop_
_publ_author_name
'Leung, Chung Wing'
'Zheng, Wenxu'
'Zhou, Zhongyuan'
'Lin, Zhenyang'
'Lau, Chak Po'

_publ_section_title
;
 Mechanism of Catalytic Hydration of Nitriles with
 Hydrotris(pyrazolyl)borato (Tp) Ruthenium Complexes
;
_journal_issue 19
_journal_name_full Organometallics
_journal_page_first 4957
_journal_paper_doi 10.1021/om800474w
_journal_volume 27
_journal_year 2008
_chemical_formula_sum 'C34 H33 B N7 O2 P Ru'
_chemical_formula_weight 714.52
_chemical_name_systematic
; 
 ? 
;
_space_group_IT_number 14
_symmetry_cell_setting monoclinic
_symmetry_space_group_name_Hall '-P 2yn'
_symmetry_space_group_name_H-M 'P 1 21/n 1'
_atom_sites_solution_hydrogens geom
_atom_sites_solution_primary direct
_atom_sites_solution_secondary difmap
_audit_creation_method SHELXL-97
_cell_angle_alpha 90.00
_cell_angle_beta 102.204(4)
_cell_angle_gamma 90.00
_cell_formula_units_Z 4
_cell_length_a 14.216(3)
_cell_length_b 13.421(3)
_cell_length_c 17.806(4)
_cell_measurement_reflns_used 20212
_cell_measurement_temperature 294(2)
_cell_measurement_theta_max 27.5
_cell_measurement_theta_min 1
_cell_volume 3320.5(13)
_computing_cell_refinement 'Bruker SMART'
_computing_data_collection 'Bruker SMART'
_computing_data_reduction 'Bruker SHELXTL'
_computing_molecular_graphics 'Bruker SHELXTL'
_computing_publication_material 'Bruker SHELXTL'
_computing_structure_refinement 'SHELXL-97 (Sheldrick, 1997)'
_computing_structure_solution 'SHELXS-97 (Sheldrick, 1990)'
_diffrn_ambient_temperature 294(2)
_diffrn_measured_fraction_theta_full 0.998
_diffrn_measured_fraction_theta_max 0.998
_diffrn_measurement_device_type 'Bruker CCD Area Detector'
_diffrn_measurement_method 'phi and omega scans'
_diffrn_radiation_monochromator graphite
_diffrn_radiation_source 'fine-focus sealed tube'
_diffrn_radiation_type MoK\a
_diffrn_radiation_wavelength 0.71073
_diffrn_reflns_av_R_equivalents 0.0640
_diffrn_reflns_av_sigmaI/netI 0.0580
_diffrn_reflns_limit_h_max 18
_diffrn_reflns_limit_h_min -18
_diffrn_reflns_limit_k_max 17
_diffrn_reflns_limit_k_min -17
_diffrn_reflns_limit_l_max 23
_diffrn_reflns_limit_l_min -22
_diffrn_reflns_number 30469
_diffrn_reflns_theta_full 27.57
_diffrn_reflns_theta_max 27.57
_diffrn_reflns_theta_min 1.92
_exptl_absorpt_coefficient_mu 0.563
_exptl_absorpt_correction_T_max 1.000
_exptl_absorpt_correction_T_min 0.783
_exptl_absorpt_correction_type multi-scan
_exptl_absorpt_process_details 'SAINT ver 6.45 2003; SADABS Bruker'
_exptl_crystal_colour golden
_exptl_crystal_density_diffrn 1.429
_exptl_crystal_density_method 'not measured'
_exptl_crystal_description prism
_exptl_crystal_F_000 1464
_exptl_crystal_size_max 0.28
_exptl_crystal_size_mid 0.14
_exptl_crystal_size_min 0.10
_refine_diff_density_max 0.958
_refine_diff_density_min -1.015
_refine_diff_density_rms 0.152
_refine_ls_extinction_method none
_refine_ls_goodness_of_fit_ref 1.002
_refine_ls_hydrogen_treatment mixed
_refine_ls_matrix_type full
_refine_ls_number_parameters 415
_refine_ls_number_reflns 7674
_refine_ls_number_restraints 0
_refine_ls_restrained_S_all 1.002
_refine_ls_R_factor_all 0.1041
_refine_ls_R_factor_gt 0.0860
_refine_ls_shift/su_max 0.001
_refine_ls_shift/su_mean 0.000
_refine_ls_structure_factor_coef Fsqd
_refine_ls_weighting_details 'calc w=1/[\s^2^(Fo^2^)+(0.1291P)^2^+18.0626P] where P=(Fo^2^+2Fc^2^)/3'
_refine_ls_weighting_scheme calc
_refine_ls_wR_factor_gt 0.2099
_refine_ls_wR_factor_ref 0.2213
_reflns_number_gt 6183
_reflns_number_total 7674
_reflns_threshold_expression >2sigma(I)
_cod_data_source_file om800474w_si_002.cif
_cod_data_source_block tom11
_cod_depositor_comments
;
The following automatic conversions were performed:

'_symmetry_cell_setting' value 'Monoclinic' changed to 'monoclinic'
according to /home/saulius/struct/CIF-dictionaries/cif_core.dic
dictionary named 'cif_core.dic' version 2.4.1 from 2010-06-29.

Automatic conversion script
Id: cif_fix_values 1715 2011-07-08 13:25:40Z adriana 
;
_cod_original_cell_volume 3320.6(13)
_cod_original_sg_symbol_H-M P2(1)/n
_cod_database_code 4071925

loop_
_symmetry_equiv_pos_as_xyz
'x, y, z'
'-x+1/2, y+1/2, -z+1/2'
'-x, -y, -z'
'x-1/2, -y-1/2, z-1/2'

loop_
_atom_site_label
_atom_site_type_symbol
_atom_site_fract_x
_atom_site_fract_y
_atom_site_fract_z
_atom_site_U_iso_or_equiv
_atom_site_adp_type
_atom_site_occupancy
_atom_site_symmetry_multiplicity
_atom_site_calc_flag
_atom_site_refinement_flags
Ru1 Ru 0.499869(17) 0.419409(19) 0.316811(13) 0.02079(6) Uani 1 1 d .
P1 P 0.46515(6) 0.56163(6) 0.24624(5) 0.02215(19) Uani 1 1 d .
O1W O 0.55672(17) 0.50279(18) 0.41782(12) 0.0291(6) Uani 1 1 d .
H1WA H 0.5212 0.5543 0.4177 0.035 Uiso 1 1 d .
H1WB H 0.5856 0.4921 0.4644 0.035 Uiso 1 1 d .
O1 O 0.38171(18) 0.54635(19) 0.43232(14) 0.0338(6) Uani 1 1 d .
N1 N 0.6348(2) 0.4065(2) 0.28966(18) 0.0348(8) Uani 1 1 d .
N2 N 0.6580(2) 0.3185(2) 0.25957(19) 0.0400(8) Uani 1 1 d .
N3 N 0.5421(2) 0.2861(2) 0.37937(17) 0.0339(8) Uani 1 1 d .
N4 N 0.5827(2) 0.2124(2) 0.34386(19) 0.0372(8) Uani 1 1 d .
N5 N 0.4408(2) 0.3277(2) 0.22688(15) 0.0262(7) Uani 1 1 d .
N6 N 0.4916(2) 0.2481(2) 0.21012(19) 0.0396(9) Uani 1 1 d .
N7 N 0.3703(2) 0.4128(2) 0.35374(17) 0.0302(7) Uani 1 1 d .
H7A H 0.3310 0.3677 0.3318 0.036 Uiso 1 1 calc R
B1 B 0.5914(4) 0.2269(4) 0.2596(3) 0.0447(12) Uani 1 1 d .
H1 H 0.6195 0.1677 0.2409 0.054 Uiso 1 1 calc R
C1 C 0.7108(3) 0.4670(3) 0.2925(2) 0.0421(11) Uani 1 1 d .
H1A H 0.7150 0.5322 0.3106 0.051 Uiso 1 1 calc R
C2 C 0.7822(3) 0.4179(4) 0.2645(3) 0.0616(15) Uani 1 1 d .
H2A H 0.8419 0.4432 0.2606 0.074 Uiso 1 1 calc R
C3 C 0.7469(3) 0.3244(4) 0.2435(3) 0.0551(13) Uani 1 1 d .
H3A H 0.7782 0.2743 0.2223 0.066 Uiso 1 1 calc R
C4 C 0.5521(3) 0.2582(3) 0.4535(2) 0.0359(9) Uani 1 1 d .
H4A H 0.5293 0.2940 0.4907 0.043 Uiso 1 1 calc R
C5 C 0.6014(3) 0.1677(3) 0.4661(3) 0.0471(12) Uani 1 1 d .
H5A H 0.6190 0.1330 0.5121 0.057 Uiso 1 1 calc R
C6 C 0.6182(3) 0.1412(3) 0.3955(3) 0.0455(12) Uani 1 1 d .
H6A H 0.6492 0.0834 0.3850 0.055 Uiso 1 1 calc R
C7 C 0.3534(3) 0.3212(3) 0.1813(2) 0.0379(10) Uani 1 1 d .
H7B H 0.3036 0.3661 0.1814 0.046 Uiso 1 1 calc R
C8 C 0.3469(4) 0.2384(3) 0.1340(2) 0.0520(13) Uani 1 1 d .
H8A H 0.2944 0.2172 0.0970 0.062 Uiso 1 1 calc R
C9 C 0.4347(4) 0.1955(3) 0.1542(2) 0.0514(12) Uani 1 1 d .
H9A H 0.4532 0.1377 0.1325 0.062 Uiso 1 1 calc R
C10 C 0.3391(2) 0.4662(3) 0.40485(18) 0.0261(8) Uani 1 1 d .
C11 C 0.2547(3) 0.4335(3) 0.4366(2) 0.0351(9) Uani 1 1 d .
C12 C 0.2134(3) 0.5003(4) 0.4803(3) 0.0492(12) Uani 1 1 d .
H12A H 0.2369 0.5651 0.4876 0.059 Uiso 1 1 calc R
C13 C 0.1381(3) 0.4711(5) 0.5125(3) 0.0657(15) Uani 1 1 d .
H13A H 0.1108 0.5164 0.5412 0.079 Uiso 1 1 calc R
C14 C 0.1025(4) 0.3750(6) 0.5027(4) 0.092(2) Uani 1 1 d .
H14A H 0.0507 0.3564 0.5239 0.111 Uiso 1 1 calc R
C15 C 0.1426(4) 0.3083(5) 0.4626(4) 0.0886(18) Uani 1 1 d .
H15A H 0.1192 0.2435 0.4566 0.106 Uiso 1 1 calc R
C16 C 0.2194(3) 0.3364(4) 0.4299(3) 0.0628(13) Uani 1 1 d .
H16A H 0.2476 0.2895 0.4031 0.075 Uiso 1 1 calc R
C17 C 0.3411(2) 0.5735(2) 0.1918(2) 0.0271(8) Uani 1 1 d .
C18 C 0.3176(3) 0.5603(3) 0.1121(2) 0.0348(9) Uani 1 1 d .
H18A H 0.3662 0.5478 0.0856 0.042 Uiso 1 1 calc R
C19 C 0.2215(3) 0.5657(3) 0.0718(3) 0.0479(12) Uani 1 1 d .
H19A H 0.2064 0.5543 0.0191 0.057 Uiso 1 1 calc R
C20 C 0.1506(3) 0.5877(3) 0.1096(3) 0.0515(13) Uani 1 1 d .
H20A H 0.0874 0.5937 0.0824 0.062 Uiso 1 1 calc R
C21 C 0.1723(3) 0.6012(3) 0.1891(3) 0.0455(11) Uani 1 1 d .
H21A H 0.1236 0.6163 0.2149 0.055 Uiso 1 1 calc R
C22 C 0.2662(3) 0.5923(3) 0.2294(2) 0.0371(10) Uani 1 1 d .
H22A H 0.2798 0.5989 0.2826 0.044 Uiso 1 1 calc R
C23 C 0.4854(3) 0.6858(3) 0.29529(19) 0.0299(8) Uani 1 1 d .
C24 C 0.5680(3) 0.6999(3) 0.3501(2) 0.0433(10) Uani 1 1 d .
H24A H 0.6116 0.6479 0.3629 0.052 Uiso 1 1 calc R
C25 C 0.5869(4) 0.7912(4) 0.3865(3) 0.0613(13) Uani 1 1 d .
H25A H 0.6426 0.8001 0.4240 0.074 Uiso 1 1 calc R
C26 C 0.5236(4) 0.8680(4) 0.3671(4) 0.0796(17) Uani 1 1 d .
H26A H 0.5365 0.9296 0.3910 0.096 Uiso 1 1 calc R
C27 C 0.4423(5) 0.8547(4) 0.3133(4) 0.0806(19) Uani 1 1 d .
H27A H 0.3987 0.9069 0.3008 0.097 Uiso 1 1 calc R
C28 C 0.4230(4) 0.7624(3) 0.2762(3) 0.0644(16) Uani 1 1 d .
H28A H 0.3674 0.7540 0.2384 0.077 Uiso 1 1 calc R
C29 C 0.5335(3) 0.5780(3) 0.1692(2) 0.0326(9) Uani 1 1 d .
C30 C 0.5534(3) 0.4959(3) 0.12917(19) 0.0342(9) Uani 1 1 d .
H30A H 0.5326 0.4335 0.1416 0.041 Uiso 1 1 calc R
C31 C 0.6039(3) 0.5039(4) 0.0705(2) 0.0450(11) Uani 1 1 d .
H31A H 0.6181 0.4475 0.0448 0.054 Uiso 1 1 calc R
C32 C 0.6326(3) 0.5968(4) 0.0512(2) 0.0537(13) Uani 1 1 d .
H32A H 0.6649 0.6034 0.0112 0.064 Uiso 1 1 calc R
C33 C 0.6137(4) 0.6800(4) 0.0908(3) 0.0664(14) Uani 1 1 d .
H33A H 0.6340 0.7423 0.0778 0.080 Uiso 1 1 calc R
C34 C 0.5647(3) 0.6712(3) 0.1500(2) 0.0462(11) Uani 1 1 d .
H34A H 0.5526 0.7275 0.1769 0.055 Uiso 1 1 calc R

loop_
_atom_site_aniso_label
_atom_site_aniso_U_11
_atom_site_aniso_U_22
_atom_site_aniso_U_33
_atom_site_aniso_U_23
_atom_site_aniso_U_13
_atom_site_aniso_U_12
Ru1 0.02276(10) 0.02373(12) 0.01729(10) -0.00187(9) 0.00746(8) -0.00022(10)
P1 0.0277(4) 0.0196(4) 0.0203(3) -0.0021(3) 0.0078(3) 0.0000(3)
O1W 0.0331(11) 0.0358(12) 0.0168(10) -0.0051(9) 0.0014(9) -0.0014(10)
O1 0.0392(12) 0.0337(12) 0.0306(12) -0.0056(10) 0.0123(10) -0.0030(11)
N1 0.0322(14) 0.0411(17) 0.0324(15) 0.0046(13) 0.0099(12) 0.0044(13)
N2 0.0412(14) 0.0351(16) 0.0512(17) 0.0018(14) 0.0264(13) 0.0119(13)
N3 0.0341(14) 0.0363(16) 0.0334(15) 0.0020(13) 0.0118(12) 0.0024(13)
N4 0.0388(15) 0.0330(15) 0.0421(16) -0.0005(13) 0.0136(13) 0.0081(13)
N5 0.0360(13) 0.0196(12) 0.0252(12) -0.0013(10) 0.0114(11) -0.0004(11)
N6 0.0533(18) 0.0314(16) 0.0358(15) -0.0045(13) 0.0136(13) 0.0019(14)
N7 0.0296(13) 0.0337(15) 0.0286(13) -0.0079(12) 0.0093(11) -0.0052(12)
B1 0.057(2) 0.037(2) 0.048(2) -0.0054(19) 0.0281(19) 0.008(2)
C1 0.0330(18) 0.050(2) 0.044(2) 0.0040(18) 0.0092(16) 0.0015(17)
C2 0.0350(18) 0.069(3) 0.088(3) 0.011(3) 0.030(2) 0.000(2)
C3 0.0480(19) 0.065(3) 0.061(2) 0.007(2) 0.0324(17) 0.018(2)
C4 0.0401(18) 0.0388(19) 0.0281(16) 0.0063(15) 0.0051(14) -0.0101(16)
C5 0.039(2) 0.045(2) 0.052(2) 0.0197(19) -0.0012(18) -0.0025(18)
C6 0.040(2) 0.0263(18) 0.070(3) 0.0101(18) 0.0104(19) 0.0051(16)
C7 0.0408(19) 0.042(2) 0.0300(17) 0.0001(16) 0.0043(15) -0.0113(17)
C8 0.078(3) 0.036(2) 0.035(2) -0.0105(17) -0.002(2) -0.014(2)
C9 0.093(3) 0.0318(19) 0.0338(18) -0.0150(15) 0.0248(19) -0.011(2)
C10 0.0241(14) 0.0330(17) 0.0212(14) 0.0030(13) 0.0049(12) 0.0022(13)
C11 0.0267(15) 0.045(2) 0.0362(17) 0.0036(16) 0.0130(13) 0.0033(15)
C12 0.0404(19) 0.060(3) 0.052(2) -0.005(2) 0.0192(17) 0.0112(19)
C13 0.046(2) 0.084(4) 0.079(3) -0.013(3) 0.0394(19) 0.007(2)
C14 0.064(2) 0.121(5) 0.115(3) -0.025(3) 0.071(2) -0.025(3)
C15 0.084(3) 0.086(4) 0.117(4) -0.029(3) 0.068(3) -0.043(3)
C16 0.058(2) 0.073(3) 0.071(3) -0.027(2) 0.0429(18) -0.025(2)
C17 0.0288(14) 0.0220(15) 0.0316(16) 0.0036(13) 0.0091(13) 0.0084(13)
C18 0.0350(17) 0.0370(19) 0.0322(17) -0.0003(15) 0.0064(14) 0.0040(15)
C19 0.042(2) 0.050(2) 0.047(2) 0.0014(19) -0.0022(19) 0.0111(19)
C20 0.035(2) 0.051(2) 0.063(3) 0.008(2) -0.003(2) 0.0075(19)
C21 0.0304(17) 0.041(2) 0.069(3) 0.0034(19) 0.0172(17) 0.0092(16)
C22 0.0417(18) 0.0342(19) 0.0381(18) 0.0030(15) 0.0147(15) 0.0030(16)
C23 0.0429(17) 0.0235(15) 0.0257(15) -0.0111(12) 0.0125(13) -0.0045(14)
C24 0.056(2) 0.041(2) 0.0374(18) -0.0105(16) 0.0206(16) -0.0222(17)
C25 0.077(3) 0.058(2) 0.052(2) -0.028(2) 0.021(2) -0.042(2)
C26 0.106(4) 0.041(2) 0.108(4) -0.035(2) 0.058(3) -0.029(2)
C27 0.089(4) 0.032(2) 0.128(5) -0.027(3) 0.038(3) -0.002(2)
C28 0.076(3) 0.031(2) 0.089(3) -0.018(2) 0.022(3) 0.000(2)
C29 0.0310(16) 0.0382(19) 0.0298(16) 0.0054(15) 0.0092(13) 0.0003(15)
C30 0.0402(18) 0.045(2) 0.0188(14) -0.0017(14) 0.0089(13) -0.0018(16)
C31 0.045(2) 0.069(3) 0.0244(17) -0.0002(18) 0.0131(15) 0.009(2)
C32 0.048(2) 0.083(3) 0.0356(19) -0.004(2) 0.0221(16) -0.009(2)
C33 0.082(3) 0.059(3) 0.069(3) 0.002(2) 0.041(2) -0.026(2)
C34 0.055(2) 0.048(2) 0.0393(19) 0.0004(18) 0.0199(17) -0.0087(19)

loop_
_atom_type_symbol
_atom_type_description
_atom_type_scat_dispersion_real
_atom_type_scat_dispersion_imag
_atom_type_scat_source
C C 0.0033 0.0016 'International Tables Vol C Tables 4.2.6.8 and 6.1.1.4'
H H 0.0000 0.0000 'International Tables Vol C Tables 4.2.6.8 and 6.1.1.4'
B B 0.0013 0.0007 'International Tables Vol C Tables 4.2.6.8 and 6.1.1.4'
N N 0.0061 0.0033 'International Tables Vol C Tables 4.2.6.8 and 6.1.1.4'
O O 0.0106 0.0060 'International Tables Vol C Tables 4.2.6.8 and 6.1.1.4'
P P 0.1023 0.0942 'International Tables Vol C Tables 4.2.6.8 and 6.1.1.4'
Ru Ru -1.2594 0.8363 'International Tables Vol C Tables 4.2.6.8 and 6.1.1.4'

loop_
_geom_angle_atom_site_label_1
_geom_angle_atom_site_label_2
_geom_angle_atom_site_label_3
_geom_angle
N5 Ru1 N1 90.82(12)
N5 Ru1 N7 88.71(12)
N1 Ru1 N7 171.35(12)
N5 Ru1 N3 85.86(11)
N1 Ru1 N3 83.08(12)
N7 Ru1 N3 88.27(12)
N5 Ru1 O1W 173.88(10)
N1 Ru1 O1W 92.06(11)
N7 Ru1 O1W 87.63(10)
N3 Ru1 O1W 89.13(10)
N5 Ru1 P1 93.84(8)
N1 Ru1 P1 92.53(9)
N7 Ru1 P1 96.11(9)
N3 Ru1 P1 175.60(9)
O1W Ru1 P1 91.43(7)
C17 P1 C29 101.25(16)
C17 P1 C23 101.84(15)
C29 P1 C23 100.76(17)
C17 P1 Ru1 115.85(11)
C29 P1 Ru1 114.87(12)
C23 P1 Ru1 119.53(11)
Ru1 O1W H1WA 107.7
Ru1 O1W H1WB 138.5
H1WA O1W H1WB 107.5
C1 N1 N2 106.2(3)
C1 N1 Ru1 135.5(3)
N2 N1 Ru1 118.3(2)
C3 N2 N1 110.2(3)
C3 N2 B1 130.0(4)
N1 N2 B1 119.2(3)
C4 N3 N4 106.5(3)
C4 N3 Ru1 134.9(3)
N4 N3 Ru1 117.9(2)
C6 N4 N3 109.4(3)
C6 N4 B1 131.0(4)
N3 N4 B1 119.1(3)
C7 N5 N6 106.6(3)
C7 N5 Ru1 133.4(3)
N6 N5 Ru1 119.6(2)
C9 N6 N5 108.1(3)
C9 N6 B1 132.0(4)
N5 N6 B1 119.5(3)
C10 N7 Ru1 130.5(2)
C10 N7 H7A 114.8
Ru1 N7 H7A 114.8
N6 B1 N4 109.1(4)
N6 B1 N2 110.1(3)
N4 B1 N2 105.9(3)
N6 B1 H1 110.5
N4 B1 H1 110.5
N2 B1 H1 110.5
N1 C1 C2 110.0(4)
N1 C1 H1A 125.0
C2 C1 H1A 125.0
C3 C2 C1 106.2(4)
C3 C2 H2A 126.9
C1 C2 H2A 126.9
N2 C3 C2 107.4(4)
N2 C3 H3A 126.3
C2 C3 H3A 126.3
N3 C4 C5 110.1(4)
N3 C4 H4A 124.9
C5 C4 H4A 124.9
C6 C5 C4 104.8(4)
C6 C5 H5A 127.6
C4 C5 H5A 127.6
N4 C6 C5 109.1(4)
N4 C6 H6A 125.4
C5 C6 H6A 125.4
N5 C7 C8 110.8(4)
N5 C7 H7B 124.6
C8 C7 H7B 124.6
C9 C8 C7 103.9(4)
C9 C8 H8A 128.1
C7 C8 H8A 128.1
N6 C9 C8 110.6(4)
N6 C9 H9A 124.7
C8 C9 H9A 124.7
O1 C10 N7 121.5(3)
O1 C10 C11 117.0(3)
N7 C10 C11 121.3(3)
C16 C11 C12 117.6(4)
C16 C11 C10 123.1(4)
C12 C11 C10 119.2(4)
C13 C12 C11 120.4(5)
C13 C12 H12A 119.8
C11 C12 H12A 119.8
C12 C13 C14 120.7(5)
C12 C13 H13A 119.7
C14 C13 H13A 119.7
C15 C14 C13 120.2(5)
C15 C14 H14A 119.9
C13 C14 H14A 119.9
C14 C15 C16 119.9(6)
C14 C15 H15A 120.0
C16 C15 H15A 120.0
C11 C16 C15 121.2(5)
C11 C16 H16A 119.4
C15 C16 H16A 119.4
C22 C17 C18 117.9(3)
C22 C17 P1 120.6(3)
C18 C17 P1 121.5(3)
C17 C18 C19 120.6(4)
C17 C18 H18A 119.7
C19 C18 H18A 119.7
C20 C19 C18 120.1(4)
C20 C19 H19A 119.9
C18 C19 H19A 119.9
C19 C20 C21 120.2(4)
C19 C20 H20A 119.9
C21 C20 H20A 119.9
C22 C21 C20 119.9(4)
C22 C21 H21A 120.1
C20 C21 H21A 120.1
C21 C22 C17 121.2(4)
C21 C22 H22A 119.4
C17 C22 H22A 119.4
C28 C23 C24 119.4(4)
C28 C23 P1 122.0(3)
C24 C23 P1 118.6(3)
C23 C24 C25 120.4(4)
C23 C24 H24A 119.8
C25 C24 H24A 119.8
C26 C25 C24 119.9(4)
C26 C25 H25A 120.1
C24 C25 H25A 120.1
C27 C26 C25 120.0(5)
C27 C26 H26A 120.0
C25 C26 H26A 120.0
C26 C27 C28 120.3(5)
C26 C27 H27A 119.9
C28 C27 H27A 119.9
C23 C28 C27 120.0(5)
C23 C28 H28A 120.0
C27 C28 H28A 120.0
C30 C29 C34 118.8(4)
C30 C29 P1 119.1(3)
C34 C29 P1 122.1(3)
C29 C30 C31 121.5(4)
C29 C30 H30A 119.3
C31 C30 H30A 119.3
C32 C31 C30 119.0(4)
C32 C31 H31A 120.5
C30 C31 H31A 120.5
C33 C32 C31 120.3(4)
C33 C32 H32A 119.8
C31 C32 H32A 119.8
C32 C33 C34 120.3(5)
C32 C33 H33A 119.8
C34 C33 H33A 119.8
C33 C34 C29 120.0(4)
C33 C34 H34A 120.0
C29 C34 H34A 120.0

loop_
_geom_bond_atom_site_label_1
_geom_bond_atom_site_label_2
_geom_bond_distance
Ru1 N5 2.054(3)
Ru1 N1 2.083(3)
Ru1 N7 2.084(3)
Ru1 N3 2.126(3)
Ru1 O1W 2.127(2)
Ru1 P1 2.2812(9)
P1 C17 1.831(3)
P1 C29 1.854(4)
P1 C23 1.875(3)
O1W H1WA 0.8561
O1W H1WB 0.8559
O1 C10 1.281(4)
N1 C1 1.343(5)
N1 N2 1.366(5)
N2 C3 1.354(5)
N2 B1 1.552(6)
N3 C4 1.350(5)
N3 N4 1.366(5)
N4 C6 1.348(5)
N4 B1 1.544(6)
N5 C7 1.335(5)
N5 N6 1.357(4)
N6 C9 1.342(5)
N6 B1 1.530(6)
N7 C10 1.307(5)
N7 H7A 0.8600
B1 H1 0.9800
C1 C2 1.389(7)
C1 H1A 0.9300
C2 C3 1.373(7)
C2 H2A 0.9300
C3 H3A 0.9300
C4 C5 1.397(6)
C4 H4A 0.9300
C5 C6 1.375(7)
C5 H5A 0.9300
C6 H6A 0.9300
C7 C8 1.386(6)
C7 H7B 0.9300
C8 C9 1.353(7)
C8 H8A 0.9300
C9 H9A 0.9300
C10 C11 1.495(5)
C11 C16 1.392(7)
C11 C12 1.396(6)
C12 C13 1.374(7)
C12 H12A 0.9300
C13 C14 1.383(9)
C13 H13A 0.9300
C14 C15 1.345(9)
C14 H14A 0.9300
C15 C16 1.393(7)
C15 H15A 0.9300
C16 H16A 0.9300
C17 C22 1.395(5)
C17 C18 1.399(5)
C18 C19 1.405(6)
C18 H18A 0.9300
C19 C20 1.358(7)
C19 H19A 0.9300
C20 C21 1.395(7)
C20 H20A 0.9300
C21 C22 1.381(5)
C21 H21A 0.9300
C22 H22A 0.9300
C23 C28 1.354(6)
C23 C24 1.372(5)
C24 C25 1.386(6)
C24 H24A 0.9300
C25 C26 1.363(7)
C25 H25A 0.9300
C26 C27 1.349(8)
C26 H26A 0.9300
C27 C28 1.403(7)
C27 H27A 0.9300
C28 H28A 0.9300
C29 C30 1.374(5)
C29 C34 1.393(6)
C30 C31 1.391(6)
C30 H30A 0.9300
C31 C32 1.378(7)
C31 H31A 0.9300
C32 C33 1.376(8)
C32 H32A 0.9300
C33 C34 1.386(7)
C33 H33A 0.9300
C34 H34A 0.9300

loop_
_geom_hbond_atom_site_label_D
_geom_hbond_atom_site_label_H
_geom_hbond_atom_site_label_A
_geom_hbond_distance_DH
_geom_hbond_distance_HA
_geom_hbond_distance_DA
_geom_hbond_angle_DHA
_geom_hbond_site_symmetry_A
O1W H1WA O1 0.86 2.06 2.621(4) 122.8 .
O1W H1WB O1 0.86 1.87 2.708(3) 165.2 3_666

loop_
_geom_torsion_atom_site_label_1
_geom_torsion_atom_site_label_2
_geom_torsion_atom_site_label_3
_geom_torsion_atom_site_label_4
_geom_torsion
N5 Ru1 P1 C17 49.82(15)
N1 Ru1 P1 C17 140.82(16)
N7 Ru1 P1 C17 -39.29(15)
N3 Ru1 P1 C17 135.7(11)
O1W Ru1 P1 C17 -127.06(15)
N5 Ru1 P1 C29 -67.79(15)
N1 Ru1 P1 C29 23.21(15)
N7 Ru1 P1 C29 -156.90(15)
N3 Ru1 P1 C29 18.1(11)
O1W Ru1 P1 C29 115.33(14)
N5 Ru1 P1 C23 172.27(16)
N1 Ru1 P1 C23 -96.73(16)
N7 Ru1 P1 C23 83.16(16)
N3 Ru1 P1 C23 -101.8(11)
O1W Ru1 P1 C23 -4.61(15)
N5 Ru1 N1 C1 145.2(4)
N7 Ru1 N1 C1 -128.0(8)
N3 Ru1 N1 C1 -129.1(4)
O1W Ru1 N1 C1 -40.2(4)
P1 Ru1 N1 C1 51.3(4)
N5 Ru1 N1 N2 -33.0(3)
N7 Ru1 N1 N2 53.8(9)
N3 Ru1 N1 N2 52.7(3)
O1W Ru1 N1 N2 141.6(3)
P1 Ru1 N1 N2 -126.9(2)
C1 N1 N2 C3 -0.4(4)
Ru1 N1 N2 C3 178.3(3)
C1 N1 N2 B1 171.1(3)
Ru1 N1 N2 B1 -10.2(4)
N5 Ru1 N3 C4 -146.2(4)
N1 Ru1 N3 C4 122.5(4)
N7 Ru1 N3 C4 -57.4(4)
O1W Ru1 N3 C4 30.3(4)
P1 Ru1 N3 C4 127.6(10)
N5 Ru1 N3 N4 45.4(2)
N1 Ru1 N3 N4 -45.9(2)
N7 Ru1 N3 N4 134.3(3)
O1W Ru1 N3 N4 -138.1(2)
P1 Ru1 N3 N4 -40.8(12)
C4 N3 N4 C6 -1.0(4)
Ru1 N3 N4 C6 170.5(2)
C4 N3 N4 B1 -174.3(3)
Ru1 N3 N4 B1 -2.9(4)
N1 Ru1 N5 C7 -149.9(3)
N7 Ru1 N5 C7 38.7(3)
N3 Ru1 N5 C7 127.1(4)
O1W Ru1 N5 C7 92.0(10)
P1 Ru1 N5 C7 -57.3(3)
N1 Ru1 N5 N6 38.2(3)
N7 Ru1 N5 N6 -133.1(3)
N3 Ru1 N5 N6 -44.8(3)
O1W Ru1 N5 N6 -79.8(10)
P1 Ru1 N5 N6 130.8(2)
C7 N5 N6 C9 0.7(4)
Ru1 N5 N6 C9 174.5(3)
C7 N5 N6 B1 -172.6(4)
Ru1 N5 N6 B1 1.2(5)
N5 Ru1 N7 C10 -167.6(3)
N1 Ru1 N7 C10 105.4(8)
N3 Ru1 N7 C10 106.5(3)
O1W Ru1 N7 C10 17.3(3)
P1 Ru1 N7 C10 -73.9(3)
C9 N6 B1 N4 -113.1(5)
N5 N6 B1 N4 58.4(5)
C9 N6 B1 N2 131.0(5)
N5 N6 B1 N2 -57.5(5)
C6 N4 B1 N6 132.1(4)
N3 N4 B1 N6 -56.3(4)
C6 N4 B1 N2 -109.4(4)
N3 N4 B1 N2 62.3(4)
C3 N2 B1 N6 -127.6(4)
N1 N2 B1 N6 62.9(5)
C3 N2 B1 N4 114.5(5)
N1 N2 B1 N4 -55.0(4)
N2 N1 C1 C2 0.0(5)
Ru1 N1 C1 C2 -178.4(3)
N1 C1 C2 C3 0.4(5)
N1 N2 C3 C2 0.6(5)
B1 N2 C3 C2 -169.7(4)
C1 C2 C3 N2 -0.6(5)
N4 N3 C4 C5 1.6(4)
Ru1 N3 C4 C5 -167.7(3)
N3 C4 C5 C6 -1.7(5)
N3 N4 C6 C5 -0.1(4)
B1 N4 C6 C5 172.2(4)
C4 C5 C6 N4 1.0(5)
N6 N5 C7 C8 -0.8(4)
Ru1 N5 C7 C8 -173.4(3)
N5 C7 C8 C9 0.5(5)
N5 N6 C9 C8 -0.4(5)
B1 N6 C9 C8 171.7(4)
C7 C8 C9 N6 -0.1(5)
Ru1 N7 C10 O1 12.3(5)
Ru1 N7 C10 C11 -164.7(2)
O1 C10 C11 C16 -160.6(4)
N7 C10 C11 C16 16.5(5)
O1 C10 C11 C12 14.2(5)
N7 C10 C11 C12 -168.7(3)
C16 C11 C12 C13 -2.5(6)
C10 C11 C12 C13 -177.6(4)
C11 C12 C13 C14 0.4(7)
C12 C13 C14 C15 1.3(9)
C13 C14 C15 C16 -0.9(9)
C12 C11 C16 C15 2.9(7)
C10 C11 C16 C15 177.8(4)
C14 C15 C16 C11 -1.3(8)
C29 P1 C17 C22 -162.9(3)
C23 P1 C17 C22 -59.2(3)
Ru1 P1 C17 C22 72.2(3)
C29 P1 C17 C18 19.6(3)
C23 P1 C17 C18 123.3(3)
Ru1 P1 C17 C18 -105.3(3)
C22 C17 C18 C19 -0.1(5)
P1 C17 C18 C19 177.4(3)
C17 C18 C19 C20 2.5(6)
C18 C19 C20 C21 -2.4(7)
C19 C20 C21 C22 0.0(7)
C20 C21 C22 C17 2.4(6)
C18 C17 C22 C21 -2.3(5)
P1 C17 C22 C21 -179.9(3)
C17 P1 C23 C28 -11.1(4)
C29 P1 C23 C28 92.9(4)
Ru1 P1 C23 C28 -140.3(4)
C17 P1 C23 C24 171.5(3)
C29 P1 C23 C24 -84.5(3)
Ru1 P1 C23 C24 42.4(4)
C28 C23 C24 C25 1.0(7)
P1 C23 C24 C25 178.5(3)
C23 C24 C25 C26 -0.8(7)
C24 C25 C26 C27 0.8(9)
C25 C26 C27 C28 -1.0(10)
C24 C23 C28 C27 -1.2(8)
P1 C23 C28 C27 -178.6(5)
C26 C27 C28 C23 1.2(10)
C17 P1 C29 C30 -88.8(3)
C23 P1 C29 C30 166.7(3)
Ru1 P1 C29 C30 36.9(3)
C17 P1 C29 C34 90.7(3)
C23 P1 C29 C34 -13.9(3)
Ru1 P1 C29 C34 -143.7(3)
C34 C29 C30 C31 0.2(5)
P1 C29 C30 C31 179.6(3)
C29 C30 C31 C32 -1.5(6)
C30 C31 C32 C33 1.7(6)
C31 C32 C33 C34 -0.7(7)
C32 C33 C34 C29 -0.6(7)
C30 C29 C34 C33 0.8(6)
P1 C29 C34 C33 -178.6(3)
